data_1531356
loop_
_publ_author_name
'Gil, A.'
'Penc, B.'
'Gondek, L.'
'Hernandez-Velasco, J.'
'Szytula, A.'

_publ_section_title
;
 Crystal and magnetic structure of Ce Cu0.86 Ge2
;
_journal_name_full 'Journal of Alloys Compd.'
_journal_page_first 43
_journal_page_last 46
_journal_volume 346
_journal_year 2002
_chemical_formula_sum 'Ce Cu0.86 Ge2'
_space_group_IT_number 63
_symmetry_space_group_name_Hall '-C 2c 2'
_symmetry_space_group_name_H-M 'C m c m'
_cell_angle_alpha 90
_cell_angle_beta 90
_cell_angle_gamma 90
_cell_formula_units_Z 4
_cell_length_a 4.259
_cell_length_b 17.2089
_cell_length_c 4.1258
_cell_volume 302.391
_citation_journal_id_ASTM JALCEU
_cod_data_source_file Gil_JALCEU_2002_570.cif
_cod_data_source_block Ce1Cu0.86Ge2
_cod_original_cell_volume 302.3911
_cod_original_formula_sum 'Ce1 Cu0.86 Ge2'
_cod_database_code 1531356

loop_
_symmetry_equiv_pos_as_xyz
x,y,z
-x,-y,z+1/2
x,-y,-z
-x,y,-z+1/2
-x,-y,-z
x,y,-z-1/2
-x,y,z
x,-y,z-1/2
x+1/2,y+1/2,z
-x+1/2,-y+1/2,z+1/2
x+1/2,-y+1/2,-z
-x+1/2,y+1/2,-z+1/2
-x+1/2,-y+1/2,-z
x+1/2,y+1/2,-z-1/2
-x+1/2,y+1/2,z
x+1/2,-y+1/2,z-1/2

loop_
_atom_site_label
_atom_site_type_symbol
_atom_site_fract_x
_atom_site_fract_y
_atom_site_fract_z
_atom_site_occupancy
_atom_site_U_iso_or_equiv
Ce1 Ce 0 0.1058 0.25 1 0.0
Cu1 Cu 0 0.3253 0.25 0.86 0.0
Ge1 Ge 0 0.4598 0.25 1 0.0
Ge2 Ge 0 0.7516 0.25 1 0.0
